data_7160364
loop_
_publ_author_name
'Toman, Daniel'
'Nemec, Ivan'
'Kurka, Ond\<rej'
'Pribylka, Adam'
'Canka\<r, Petr'

_publ_section_title
;
 Axially chiral dimethylaminobenzimidazoles and their preliminary
 evaluation as acyl-transfer reagents
;
_journal_name_full 'Organic &amp; Biomolecular Chemistry'
_journal_paper_doi 10.1039/D4OB02052A
_journal_year 2025
_chemical_formula_moiety 'C23 H25 N4, Cl, H2 O'
_chemical_formula_sum 'C23 H27 Cl N4 O'
_chemical_formula_weight 410.93
_space_group_crystal_system orthorhombic
_space_group_IT_number 19
_space_group_name_Hall 'P 2ac 2ab'
_space_group_name_H-M_alt 'P 21 21 21'
_atom_sites_solution_hydrogens mixed
_atom_sites_solution_primary dual
_audit_creation_date 2024-12-02
_audit_creation_method
;
Olex2 1.3-ac4
(compiled 2020.11.27 svn.r5f609507 for Rigaku Oxford Diffraction, GUI svn.r6214)
;
_audit_update_record
;
2024-12-02 deposited with the CCDC.	2025-02-06 downloaded from the CCDC.
;
_cell_angle_alpha 90
_cell_angle_beta 90
_cell_angle_gamma 90
_cell_formula_units_Z 4
_cell_length_a 10.13520(10)
_cell_length_b 11.23990(10)
_cell_length_c 18.2950(2)
_cell_measurement_reflns_used 8454
_cell_measurement_temperature 99.98(15)
_cell_measurement_theta_max 68.3090
_cell_measurement_theta_min 4.6030
_cell_volume 2084.14(4)
_computing_cell_refinement 'CrysAlisPro 1.171.42.57a (Rigaku OD, 2022)'
_computing_data_collection 'CrysAlisPro 1.171.42.57a (Rigaku OD, 2022)'
_computing_data_reduction 'CrysAlisPro 1.171.42.57a (Rigaku OD, 2022)'
_computing_molecular_graphics 'Olex2 1.3-ac4 (Dolomanov et al., 2009)'
_computing_publication_material 'Olex2 1.3-ac4 (Dolomanov et al., 2009)'
_computing_structure_refinement 'SHELXL 2016/6 (Sheldrick, 2015)'
_computing_structure_solution 'SHELXT 2014/4 (Sheldrick, 2014)'
_diffrn_ambient_environment N~2~
_diffrn_ambient_temperature 99.98(15)
_diffrn_detector 'Hybrid Pixel Array Detector'
_diffrn_detector_area_resol_mean 10.0000
_diffrn_detector_type HyPix3000
_diffrn_measured_fraction_theta_full 0.998
_diffrn_measured_fraction_theta_max 0.993
_diffrn_measurement_details
;
List of Runs (angles in degrees, time in seconds):

  # Type    Start    End  Width  t~exp~   \w     \q     \k     \f   Frames
#--------------------------------------------------------------------------
  1  \w    -16.00  25.00   0.50    0.50    --  -42.75  70.00 -99.00   82
  2  \w    -45.00 -20.00   0.50    0.50    --  -42.75  70.00 -99.00   50
  3  \w    -45.00 -20.00   0.50    0.50    --  -42.75 -70.00 129.00   50
  4  \w    -21.00  15.00   0.50    0.50    --   44.32 -70.00 129.00   72
  5  \w     41.00  66.00   0.50    0.50    --   44.32 -70.00 129.00   50
  6  \w   -146.00 -93.00   0.50    3.50    --  -93.31 -70.00 129.00  106
  7  \w    -81.00 -56.00   0.50    3.50    --  -93.31  70.00 -99.00   50
  8  \w     29.00  64.00   0.50    3.50    --   94.87 -70.00 129.00   70
  9  \w      6.00  31.00   0.50    0.50    --  -42.75  11.00  60.00   50
 10  \w     65.00 104.00   0.50    0.50    --   44.32 138.00   0.00   78
 11  \w    -21.00  30.00   0.50    0.50    --   44.32 -32.00   0.00  102
 12  \w    -21.00  18.00   0.50    0.50    --   44.32 -11.00 -30.00   78
 13  \w    -20.00  28.00   0.50    0.50    --   44.32 -21.00 -60.00   96
 14  \w    -19.00  15.00   0.50    0.50    --   44.32 -21.00 120.00   68
 15  \w     29.00  54.00   0.50    0.50    --   44.32  70.00 -99.00   50
 16  \w     77.00 102.00   0.50    0.50    --   44.32  70.00 -99.00   50
 17  \w    -54.00 -28.00   0.50    3.50    --  -93.31  50.00  90.00   52
 18  \w   -127.00-101.00   0.50    3.50    --  -93.31 -25.00-180.00   52
 19  \w   -158.00-131.00   0.50    3.50    --  -93.31 -25.00-180.00   54
 20  \w    -51.00 -26.00   0.50    3.50    --  -93.31  59.00-120.00   50
 21  \w    -61.00 -32.00   0.50    3.50    --  -93.31 117.00   0.00   58
 22  \w   -108.00 -73.00   0.50    3.50    --  -93.31 117.00   0.00   70
 23  \w   -106.00 -38.00   0.50    3.50    --  -93.31  77.00  30.00  136
 24  \w    -80.00 -30.00   0.50    3.50    --  -93.31  68.00  90.00  100
 25  \w   -158.00 -95.00   0.50    3.50    --  -93.31 -68.00  90.00  126
 26  \w     29.00  55.00   0.50    3.50    --   94.87 -50.00-120.00   52
 27  \w     45.00  70.00   0.50    3.50    --   94.87 -68.00  60.00   50
 28  \w    129.00 157.00   0.50    3.50    --   94.87  68.00-150.00   56
 29  \w     93.00 118.00   0.50    3.50    --   94.87  70.00 -99.00   50
 30  \w     73.00 100.00   0.50    3.50    --   94.87  68.00-150.00   54
 31  \w     31.00  56.00   0.50    3.50    --   94.87 -50.00  90.00   50
 32  \w     54.00 105.00   0.50    3.50    --   94.87 -96.00 120.00  102
 33  \w     25.00  51.00   0.50    3.50    --   94.87 -96.00 120.00   52
 34  \w     90.00 163.00   0.50    3.50    --   94.87  25.00 -30.00  146
 35  \w     31.00  56.00   0.50    3.50    --   94.87 -59.00 -90.00   50
;
_diffrn_measurement_device 'four-circle diffractometer'
_diffrn_measurement_device_type 'XtaLAB Synergy, Single source at home/near, HyPix3000'
_diffrn_measurement_method '\w scans'
_diffrn_orient_matrix_type 'CrysAlisPro convention (1999,Acta A55,543-557)'
_diffrn_orient_matrix_UB_11 -0.0973157000
_diffrn_orient_matrix_UB_12 -0.0094567000
_diffrn_orient_matrix_UB_13 0.0644624000
_diffrn_orient_matrix_UB_21 0.0517695000
_diffrn_orient_matrix_UB_22 -0.1258220000
_diffrn_orient_matrix_UB_23 0.0170682000
_diffrn_orient_matrix_UB_31 0.1046065000
_diffrn_orient_matrix_UB_32 0.0535525000
_diffrn_orient_matrix_UB_33 0.0514457000
_diffrn_radiation_monochromator mirror
_diffrn_radiation_probe x-ray
_diffrn_radiation_type 'Cu K\a'
_diffrn_radiation_wavelength 1.54184
_diffrn_reflns_av_R_equivalents 0.0242
_diffrn_reflns_av_unetI/netI 0.0244
_diffrn_reflns_Laue_measured_fraction_full 0.998
_diffrn_reflns_Laue_measured_fraction_max 0.993
_diffrn_reflns_limit_h_max 12
_diffrn_reflns_limit_h_min -11
_diffrn_reflns_limit_k_max 13
_diffrn_reflns_limit_k_min -13
_diffrn_reflns_limit_l_max 21
_diffrn_reflns_limit_l_min -16
_diffrn_reflns_number 10810
_diffrn_reflns_point_group_measured_fraction_full 0.998
_diffrn_reflns_point_group_measured_fraction_max 0.994
_diffrn_reflns_theta_full 67.684
_diffrn_reflns_theta_max 68.402
_diffrn_reflns_theta_min 4.617
_diffrn_source 'micro-focus sealed X-ray tube'
_diffrn_source_type 'PhotonJet (Cu) X-ray Source'
_exptl_absorpt_coefficient_mu 1.789
_exptl_absorpt_correction_T_max 1.00000
_exptl_absorpt_correction_T_min 0.69471
_exptl_absorpt_correction_type multi-scan
_exptl_absorpt_process_details
;
CrysAlisPro 1.171.42.57a (Rigaku Oxford Diffraction, 2022)
Empirical absorption correction using spherical harmonics,
implemented in SCALE3 ABSPACK scaling algorithm.
;
_exptl_crystal_colour colourless
_exptl_crystal_density_diffrn 1.310
_exptl_crystal_description prism
_exptl_crystal_F_000 872
_exptl_crystal_size_max 0.21
_exptl_crystal_size_mid 0.13
_exptl_crystal_size_min 0.1
_refine_diff_density_max 0.200
_refine_diff_density_min -0.177
_refine_diff_density_rms 0.034
_refine_ls_abs_structure_details
;
 Refined as an inversion twin.
;
_refine_ls_abs_structure_Flack 0.022(13)
_refine_ls_extinction_method none
_refine_ls_goodness_of_fit_ref 1.039
_refine_ls_hydrogen_treatment constr
_refine_ls_matrix_type full
_refine_ls_number_parameters 268
_refine_ls_number_reflns 3796
_refine_ls_number_restraints 0
_refine_ls_restrained_S_all 1.039
_refine_ls_R_factor_all 0.0268
_refine_ls_R_factor_gt 0.0260
_refine_ls_shift/su_max 0.001
_refine_ls_shift/su_mean 0.000
_refine_ls_structure_factor_coef Fsqd
_refine_ls_weighting_details 'w=1/[\s^2^(Fo^2^)+(0.0395P)^2^+0.3485P] where P=(Fo^2^+2Fc^2^)/3'
_refine_ls_weighting_scheme calc
_refine_ls_wR_factor_gt 0.0681
_refine_ls_wR_factor_ref 0.0688
_reflns_Friedel_coverage 0.749
_reflns_Friedel_fraction_full 0.998
_reflns_Friedel_fraction_max 0.995
_reflns_number_gt 3700
_reflns_number_total 3796
_reflns_threshold_expression 'I > 2\s(I)'
_cod_data_source_file d4ob02052a2.cif
_cod_data_source_block Sa5fHCl
_cod_database_code 7160364
_shelx_shelxl_version_number 2016/6
_chemical_oxdiff_formula 'C H N O Cl'
_chemical_oxdiff_usercomment 'DT B'
_shelx_space_group_comment
;
The symmetry employed for this shelxl refinement is uniquely defined
by the following loop, which should always be used as a source of
symmetry information in preference to the above space-group names.
They are only intended as comments.
;
_reflns_odcompleteness_completeness 99.91
_reflns_odcompleteness_iscentric 1
_reflns_odcompleteness_theta 66.97
_olex2_refinement_description
;
1. Twinned data refinement
 Scales: 0.978(13)
 0.022(13)
2. Fixed Uiso
 At 1.2 times of:
  All C(H) groups, All C(H,H) groups, All N(H) groups
 At 1.5 times of:
  All C(H,H,H) groups, All O(H,H) groups
3.a Free rotating group:
 O1(H1D,H1E)
3.b Secondary CH2 refined with riding coordinates:
 C23(H23A,H23B), C20(H20A,H20B), C22(H22A,H22B), C21(H21A,H21B)
3.c Aromatic/amide H refined with riding coordinates:
 N2(H2), C11(H11), C12(H12), C13(H13), C9(H9), C8(H8), C7(H7), C6(H6),
 C15(H15), C17(H17), C16(H16)
3.d Idealised Me refined as rotating group:
 C1(H1A,H1B,H1C), C2(H2A,H2B,H2C)
;
_olex2_submission_special_instructions 'No special instructions were received'
_oxdiff_exptl_absorpt_empirical_details
;
Empirical correction (ABSPACK) includes:
- Absorption correction using spherical harmonics
- Frame scaling
;
_oxdiff_exptl_absorpt_empirical_full_max 1.276
_oxdiff_exptl_absorpt_empirical_full_min 0.804

loop_
_space_group_symop_operation_xyz
'x, y, z'
'-x+1/2, -y, z+1/2'
'-x, y+1/2, -z+1/2'
'x+1/2, -y+1/2, -z'

loop_
_atom_site_label
_atom_site_type_symbol
_atom_site_fract_x
_atom_site_fract_y
_atom_site_fract_z
_atom_site_U_iso_or_equiv
_atom_site_adp_type
_atom_site_occupancy
_atom_site_site_symmetry_order
_atom_site_calc_flag
_atom_site_refinement_flags_posn
_atom_site_refinement_flags_adp
_atom_site_refinement_flags_occupancy
_atom_site_disorder_assembly
_atom_site_disorder_group
Cl1 Cl 0.11053(5) 0.65293(4) 0.47787(3) 0.02958(14) Uani 1 1 d . . . . .
N1 N 0.34167(16) 0.37629(14) 0.28711(9) 0.0190(3) Uani 1 1 d . . . . .
N2 N 0.22783(16) 0.46754(14) 0.37328(9) 0.0215(3) Uani 1 1 d . . . . .
H2 H 0.208207 0.504768 0.414180 0.026 Uiso 1 1 calc R U . . .
O1 O 0.20361(18) 0.14463(17) 0.05056(10) 0.0429(4) Uani 1 1 d G . . . .
H1D H 0.124623 0.170131 0.040455 0.064 Uiso 1 1 d G U . . .
H1E H 0.255914 0.198014 0.031902 0.064 Uiso 1 1 d G U . . .
N4 N 0.46019(17) 0.47419(14) 0.38423(9) 0.0205(3) Uani 1 1 d . . . . .
N3 N 0.36572(19) 0.19052(14) 0.38783(9) 0.0257(4) Uani 1 1 d . . . . .
C3 C 0.35029(19) 0.44025(16) 0.35034(11) 0.0193(4) Uani 1 1 d . . . . .
C4 C 0.20771(19) 0.36976(17) 0.26709(11) 0.0208(4) Uani 1 1 d . . . . .
C11 C 0.47379(19) 0.34216(18) 0.18069(11) 0.0223(4) Uani 1 1 d . . . . .
H11 H 0.414519 0.392026 0.154625 0.027 Uiso 1 1 calc R U . . .
C18 C 0.4968(2) 0.18173(16) 0.36245(11) 0.0224(4) Uani 1 1 d . . . . .
C10 C 0.44773(18) 0.31290(17) 0.25203(11) 0.0188(4) Uani 1 1 d . . . . .
C19 C 0.52822(19) 0.23133(16) 0.29202(10) 0.0194(4) Uani 1 1 d . . . . .
C1 C 0.58462(19) 0.49524(18) 0.34523(11) 0.0241(4) Uani 1 1 d . . . . .
H1A H 0.646466 0.430493 0.355861 0.036 Uiso 1 1 calc R U . . .
H1B H 0.622764 0.570983 0.361278 0.036 Uiso 1 1 calc R U . . .
H1C H 0.567677 0.498303 0.292529 0.036 Uiso 1 1 calc R U . . .
C5 C 0.1372(2) 0.42721(17) 0.32169(11) 0.0223(4) Uani 1 1 d . . . . .
C12 C 0.5879(2) 0.29868(18) 0.14589(12) 0.0260(4) Uani 1 1 d . . . . .
H12 H 0.602916 0.313971 0.095497 0.031 Uiso 1 1 calc R U . . .
C14 C 0.6513(2) 0.20095(17) 0.25887(11) 0.0235(4) Uani 1 1 d . . . . .
C13 C 0.6768(2) 0.23414(18) 0.18566(12) 0.0261(4) Uani 1 1 d . . . . .
H13 H 0.757718 0.211020 0.163604 0.031 Uiso 1 1 calc R U . . .
C9 C 0.1475(2) 0.32128(17) 0.20598(11) 0.0242(4) Uani 1 1 d . . . . .
H9 H 0.196224 0.280044 0.169556 0.029 Uiso 1 1 calc R U . . .
C2 C 0.4472(2) 0.52933(19) 0.45672(10) 0.0248(4) Uani 1 1 d . . . . .
H2A H 0.400278 0.605177 0.452152 0.037 Uiso 1 1 calc R U . . .
H2B H 0.535153 0.543454 0.477267 0.037 Uiso 1 1 calc R U . . .
H2C H 0.397669 0.476116 0.489064 0.037 Uiso 1 1 calc R U . . .
C23 C 0.2698(2) 0.11512(18) 0.34769(11) 0.0258(4) Uani 1 1 d . . . . .
H23A H 0.301518 0.031983 0.344443 0.031 Uiso 1 1 calc R U . . .
H23B H 0.255133 0.145963 0.297654 0.031 Uiso 1 1 calc R U . . .
C8 C 0.0112(2) 0.3366(2) 0.20106(12) 0.0297(5) Uani 1 1 d . . . . .
H8 H -0.034467 0.305655 0.159882 0.036 Uiso 1 1 calc R U . . .
C7 C -0.0599(2) 0.3965(2) 0.25540(13) 0.0312(5) Uani 1 1 d . . . . .
H7 H -0.152553 0.405779 0.249857 0.037 Uiso 1 1 calc R U . . .
C6 C 0.0011(2) 0.44263(19) 0.31721(13) 0.0274(4) Uani 1 1 d . . . . .
H6 H -0.047271 0.482477 0.354334 0.033 Uiso 1 1 calc R U . . .
C15 C 0.7476(2) 0.13990(19) 0.30064(13) 0.0309(5) Uani 1 1 d . . . . .
H15 H 0.831384 0.122667 0.279878 0.037 Uiso 1 1 calc R U . . .
C17 C 0.5939(2) 0.12326(18) 0.40061(12) 0.0311(5) Uani 1 1 d . . . . .
H17 H 0.575422 0.093994 0.448245 0.037 Uiso 1 1 calc R U . . .
C20 C 0.3374(3) 0.1666(2) 0.46492(12) 0.0393(6) Uani 1 1 d . . . . .
H20A H 0.379977 0.225762 0.497317 0.047 Uiso 1 1 calc R U . . .
H20B H 0.365810 0.085619 0.479292 0.047 Uiso 1 1 calc R U . . .
C16 C 0.7204(3) 0.1059(2) 0.37034(14) 0.0358(6) Uani 1 1 d . . . . .
H16 H 0.787603 0.069985 0.399065 0.043 Uiso 1 1 calc R U . . .
C22 C 0.1425(3) 0.1225(2) 0.39320(14) 0.0418(6) Uani 1 1 d . . . . .
H22A H 0.104584 0.042429 0.401284 0.050 Uiso 1 1 calc R U . . .
H22B H 0.075938 0.173109 0.368691 0.050 Uiso 1 1 calc R U . . .
C21 C 0.1875(3) 0.1786(2) 0.46591(15) 0.0500(8) Uani 1 1 d . . . . .
H21A H 0.160889 0.263202 0.468660 0.060 Uiso 1 1 calc R U . . .
H21B H 0.149174 0.135442 0.508056 0.060 Uiso 1 1 calc R U . . .

loop_
_atom_site_aniso_label
_atom_site_aniso_U_11
_atom_site_aniso_U_22
_atom_site_aniso_U_33
_atom_site_aniso_U_23
_atom_site_aniso_U_13
_atom_site_aniso_U_12
Cl1 0.0272(2) 0.0323(3) 0.0292(3) -0.0035(2) 0.0074(2) 0.0033(2)
N1 0.0169(7) 0.0183(7) 0.0219(8) -0.0001(6) 0.0011(6) -0.0001(6)
N2 0.0204(8) 0.0213(8) 0.0228(8) -0.0017(6) 0.0031(7) 0.0003(6)
O1 0.0418(9) 0.0436(10) 0.0433(10) 0.0087(8) 0.0020(8) -0.0057(8)
N4 0.0204(8) 0.0212(8) 0.0198(8) -0.0018(6) 0.0006(6) 0.0003(6)
N3 0.0383(11) 0.0198(8) 0.0189(8) -0.0014(6) 0.0056(7) -0.0052(7)
C3 0.0196(9) 0.0163(8) 0.0218(9) 0.0026(7) 0.0024(8) 0.0013(7)
C4 0.0177(9) 0.0182(9) 0.0266(10) 0.0028(8) 0.0003(7) -0.0014(7)
C11 0.0237(9) 0.0202(9) 0.0230(9) 0.0019(8) 0.0007(8) -0.0018(8)
C18 0.0318(11) 0.0156(8) 0.0200(9) -0.0026(7) -0.0017(8) -0.0012(8)
C10 0.0174(9) 0.0171(9) 0.0220(9) -0.0027(7) 0.0017(7) -0.0020(7)
C19 0.0217(9) 0.0163(8) 0.0202(9) -0.0037(7) -0.0015(7) -0.0024(7)
C1 0.0207(10) 0.0243(9) 0.0275(10) -0.0009(8) 0.0015(8) -0.0028(8)
C5 0.0204(10) 0.0196(9) 0.0271(10) 0.0008(7) 0.0018(8) -0.0018(7)
C12 0.0314(11) 0.0241(9) 0.0225(10) -0.0035(8) 0.0081(8) -0.0078(8)
C14 0.0201(10) 0.0184(9) 0.0320(11) -0.0076(8) -0.0026(8) -0.0017(8)
C13 0.0215(10) 0.0231(10) 0.0335(11) -0.0096(9) 0.0069(8) -0.0045(8)
C9 0.0232(10) 0.0215(9) 0.0280(10) 0.0006(8) 0.0002(8) -0.0014(8)
C2 0.0283(10) 0.0272(10) 0.0189(9) -0.0017(8) -0.0021(8) 0.0031(8)
C23 0.0334(11) 0.0183(9) 0.0256(10) -0.0016(8) 0.0050(9) -0.0040(8)
C8 0.0236(10) 0.0296(10) 0.0359(11) 0.0022(9) -0.0052(9) -0.0048(9)
C7 0.0191(10) 0.0313(11) 0.0433(13) 0.0034(10) -0.0004(9) -0.0021(9)
C6 0.0205(10) 0.0257(10) 0.0360(11) 0.0001(9) 0.0050(9) 0.0010(8)
C15 0.0253(10) 0.0245(10) 0.0428(13) -0.0111(9) -0.0109(9) 0.0056(9)
C17 0.0492(14) 0.0191(9) 0.0250(10) -0.0021(8) -0.0102(10) 0.0017(9)
C20 0.0672(16) 0.0310(11) 0.0199(10) -0.0037(9) 0.0110(10) -0.0172(12)
C16 0.0406(13) 0.0254(11) 0.0414(13) -0.0077(10) -0.0205(11) 0.0082(10)
C22 0.0471(15) 0.0366(12) 0.0418(13) -0.0091(11) 0.0231(11) -0.0170(11)
C21 0.0701(19) 0.0411(13) 0.0387(14) -0.0131(11) 0.0340(13) -0.0269(13)

loop_
_atom_type_symbol
_atom_type_description
_atom_type_scat_dispersion_real
_atom_type_scat_dispersion_imag
_atom_type_scat_source
C C 0.0181 0.0091 'International Tables Vol C Tables 4.2.6.8 and 6.1.1.4'
H H 0.0000 0.0000 'International Tables Vol C Tables 4.2.6.8 and 6.1.1.4'
Cl Cl 0.3639 0.7018 'International Tables Vol C Tables 4.2.6.8 and 6.1.1.4'
N N 0.0311 0.0180 'International Tables Vol C Tables 4.2.6.8 and 6.1.1.4'
O O 0.0492 0.0322 'International Tables Vol C Tables 4.2.6.8 and 6.1.1.4'

loop_
_geom_angle_atom_site_label_1
_geom_angle_atom_site_label_2
_geom_angle_atom_site_label_3
_geom_angle
_geom_angle_site_symmetry_1
_geom_angle_site_symmetry_3
_geom_angle_publ_flag
C3 N1 C4 108.03(16) . . ?
C3 N1 C10 126.19(16) . . ?
C4 N1 C10 125.30(16) . . ?
C3 N2 H2 125.6 . . ?
C3 N2 C5 108.81(17) . . ?
C5 N2 H2 125.6 . . ?
H1D O1 H1E 104.5 . . ?
C3 N4 C1 122.60(16) . . ?
C3 N4 C2 117.82(16) . . ?
C1 N4 C2 116.57(16) . . ?
C18 N3 C23 114.45(16) . . ?
C18 N3 C20 119.27(19) . . ?
C20 N3 C23 104.08(16) . . ?
N2 C3 N1 109.00(17) . . ?
N4 C3 N1 126.84(17) . . ?
N4 C3 N2 124.14(17) . . ?
C5 C4 N1 106.56(17) . . ?
C9 C4 N1 130.92(18) . . ?
C9 C4 C5 122.51(18) . . ?
C10 C11 H11 119.8 . . ?
C10 C11 C12 120.35(19) . . ?
C12 C11 H11 119.8 . . ?
N3 C18 C19 118.43(17) . . ?
C17 C18 N3 122.72(19) . . ?
C17 C18 C19 118.8(2) . . ?
C11 C10 N1 116.68(17) . . ?
C11 C10 C19 122.08(18) . . ?
C19 C10 N1 121.02(17) . . ?
C10 C19 C18 125.47(18) . . ?
C14 C19 C18 118.73(18) . . ?
C14 C19 C10 115.77(18) . . ?
N4 C1 H1A 109.5 . . ?
N4 C1 H1B 109.5 . . ?
N4 C1 H1C 109.5 . . ?
H1A C1 H1B 109.5 . . ?
H1A C1 H1C 109.5 . . ?
H1B C1 H1C 109.5 . . ?
N2 C5 C6 130.7(2) . . ?
C4 C5 N2 107.46(17) . . ?
C4 C5 C6 121.7(2) . . ?
C11 C12 H12 120.5 . . ?
C13 C12 C11 119.02(19) . . ?
C13 C12 H12 120.5 . . ?
C13 C14 C19 119.91(19) . . ?
C13 C14 C15 120.84(19) . . ?
C15 C14 C19 119.24(19) . . ?
C12 C13 C14 121.59(19) . . ?
C12 C13 H13 119.2 . . ?
C14 C13 H13 119.2 . . ?
C4 C9 H9 122.0 . . ?
C4 C9 C8 116.08(19) . . ?
C8 C9 H9 122.0 . . ?
N4 C2 H2A 109.5 . . ?
N4 C2 H2B 109.5 . . ?
N4 C2 H2C 109.5 . . ?
H2A C2 H2B 109.5 . . ?
H2A C2 H2C 109.5 . . ?
H2B C2 H2C 109.5 . . ?
N3 C23 H23A 110.8 . . ?
N3 C23 H23B 110.8 . . ?
N3 C23 C22 104.52(17) . . ?
H23A C23 H23B 108.9 . . ?
C22 C23 H23A 110.8 . . ?
C22 C23 H23B 110.8 . . ?
C9 C8 H8 119.2 . . ?
C9 C8 C7 121.5(2) . . ?
C7 C8 H8 119.2 . . ?
C8 C7 H7 119.1 . . ?
C6 C7 C8 121.9(2) . . ?
C6 C7 H7 119.1 . . ?
C5 C6 H6 121.9 . . ?
C7 C6 C5 116.3(2) . . ?
C7 C6 H6 121.9 . . ?
C14 C15 H15 119.9 . . ?
C16 C15 C14 120.2(2) . . ?
C16 C15 H15 119.9 . . ?
C18 C17 H17 119.4 . . ?
C18 C17 C16 121.2(2) . . ?
C16 C17 H17 119.4 . . ?
N3 C20 H20A 111.6 . . ?
N3 C20 H20B 111.6 . . ?
N3 C20 C21 101.0(2) . . ?
H20A C20 H20B 109.4 . . ?
C21 C20 H20A 111.6 . . ?
C21 C20 H20B 111.6 . . ?
C15 C16 C17 120.9(2) . . ?
C15 C16 H16 119.5 . . ?
C17 C16 H16 119.5 . . ?
C23 C22 H22A 111.0 . . ?
C23 C22 H22B 111.0 . . ?
C23 C22 C21 104.0(2) . . ?
H22A C22 H22B 109.0 . . ?
C21 C22 H22A 111.0 . . ?
C21 C22 H22B 111.0 . . ?
C20 C21 C22 104.4(2) . . ?
C20 C21 H21A 110.9 . . ?
C20 C21 H21B 110.9 . . ?
C22 C21 H21A 110.9 . . ?
C22 C21 H21B 110.9 . . ?
H21A C21 H21B 108.9 . . ?

loop_
_geom_bond_atom_site_label_1
_geom_bond_atom_site_label_2
_geom_bond_distance
_geom_bond_site_symmetry_2
_geom_bond_publ_flag
N1 C3 1.365(3) . ?
N1 C4 1.408(3) . ?
N1 C10 1.440(2) . ?
N2 H2 0.8800 . ?
N2 C3 1.346(3) . ?
N2 C5 1.393(3) . ?
O1 H1D 0.8702 . ?
O1 H1E 0.8703 . ?
N4 C3 1.331(3) . ?
N4 C1 1.468(2) . ?
N4 C2 1.470(2) . ?
N3 C18 1.410(3) . ?
N3 C23 1.484(3) . ?
N3 C20 1.464(3) . ?
C4 C5 1.387(3) . ?
C4 C9 1.385(3) . ?
C11 H11 0.9500 . ?
C11 C10 1.372(3) . ?
C11 C12 1.408(3) . ?
C18 C19 1.440(3) . ?
C18 C17 1.374(3) . ?
C10 C19 1.429(3) . ?
C19 C14 1.429(3) . ?
C1 H1A 0.9800 . ?
C1 H1B 0.9800 . ?
C1 H1C 0.9800 . ?
C5 C6 1.393(3) . ?
C12 H12 0.9500 . ?
C12 C13 1.367(3) . ?
C14 C13 1.414(3) . ?
C14 C15 1.417(3) . ?
C13 H13 0.9500 . ?
C9 H9 0.9500 . ?
C9 C8 1.396(3) . ?
C2 H2A 0.9800 . ?
C2 H2B 0.9800 . ?
C2 H2C 0.9800 . ?
C23 H23A 0.9900 . ?
C23 H23B 0.9900 . ?
C23 C22 1.538(3) . ?
C8 H8 0.9500 . ?
C8 C7 1.400(3) . ?
C7 H7 0.9500 . ?
C7 C6 1.390(3) . ?
C6 H6 0.9500 . ?
C15 H15 0.9500 . ?
C15 C16 1.359(4) . ?
C17 H17 0.9500 . ?
C17 C16 1.411(4) . ?
C20 H20A 0.9900 . ?
C20 H20B 0.9900 . ?
C20 C21 1.526(4) . ?
C16 H16 0.9500 . ?
C22 H22A 0.9900 . ?
C22 H22B 0.9900 . ?
C22 C21 1.541(4) . ?
C21 H21A 0.9900 . ?
C21 H21B 0.9900 . ?

loop_
_twin_individual_id
_twin_individual_mass_fraction_refined
1 0.978(13)
2 0.022(13)
